data_4080577
loop_
_publ_author_name
'Zhang, Xiaolei'
'Tang, Xiao'
'Yang, Jiajia'
'Li, Yizhi'
'Yan, Hong'
'Bregadze, Vladimir I.'

_publ_section_title
;
 Boron-Substitutedo-Carboranetrithiol To Construct Trimeric Cobalt
 Clusters
;
_journal_issue 6
_journal_name_full Organometallics
_journal_page_first 2014
_journal_paper_doi 10.1021/om400097m
_journal_volume 32
_journal_year 2013
_chemical_formula_sum 'C17 H24 B10 Co3 F6 P S3'
_chemical_formula_weight 754.40
_chemical_name_systematic
; 
 ? 
;
_space_group_IT_number 14
_symmetry_cell_setting monoclinic
_symmetry_space_group_name_Hall '-P 2ybc'
_symmetry_space_group_name_H-M 'P 1 21/c 1'
_atom_sites_solution_hydrogens geom
_atom_sites_solution_primary direct
_atom_sites_solution_secondary difmap
_audit_creation_method SHELXL-97
_cell_angle_alpha 90.00
_cell_angle_beta 93.618(8)
_cell_angle_gamma 90.00
_cell_formula_units_Z 4
_cell_length_a 10.144(5)
_cell_length_b 9.361(4)
_cell_length_c 29.836(14)
_cell_measurement_temperature 291(2)
_cell_volume 2828(2)
_computing_structure_refinement 'SHELXL-97 (Sheldrick, 1997)'
_computing_structure_solution 'SHELXS-97 (Sheldrick, 1990)'
_diffrn_ambient_temperature 291(2)
_diffrn_measured_fraction_theta_full 0.999
_diffrn_measured_fraction_theta_max 0.999
_diffrn_radiation_monochromator graphite
_diffrn_radiation_source 'fine-focus sealed tube'
_diffrn_radiation_type MoK\a
_diffrn_radiation_wavelength 0.71073
_diffrn_reflns_av_R_equivalents 0.0411
_diffrn_reflns_av_sigmaI/netI 0.0324
_diffrn_reflns_limit_h_max 12
_diffrn_reflns_limit_h_min -11
_diffrn_reflns_limit_k_max 11
_diffrn_reflns_limit_k_min -11
_diffrn_reflns_limit_l_max 34
_diffrn_reflns_limit_l_min -36
_diffrn_reflns_number 21905
_diffrn_reflns_theta_full 26.00
_diffrn_reflns_theta_max 26.00
_diffrn_reflns_theta_min 1.37
_exptl_absorpt_coefficient_mu 2.068
_exptl_absorpt_correction_T_max 0.6590
_exptl_absorpt_correction_T_min 0.5951
_exptl_absorpt_correction_type multi-scan
_exptl_crystal_density_diffrn 1.772
_exptl_crystal_density_method 'not measured'
_exptl_crystal_F_000 1496
_exptl_crystal_size_max 0.28
_exptl_crystal_size_mid 0.24
_exptl_crystal_size_min 0.22
_refine_diff_density_max 0.289
_refine_diff_density_min -0.335
_refine_diff_density_rms 0.071
_refine_ls_extinction_method none
_refine_ls_goodness_of_fit_ref 1.189
_refine_ls_hydrogen_treatment constr
_refine_ls_matrix_type full
_refine_ls_number_parameters 361
_refine_ls_number_reflns 5559
_refine_ls_number_restraints 0
_refine_ls_restrained_S_all 1.189
_refine_ls_R_factor_all 0.0544
_refine_ls_R_factor_gt 0.0435
_refine_ls_shift/su_max 0.007
_refine_ls_shift/su_mean 0.001
_refine_ls_structure_factor_coef Fsqd
_refine_ls_weighting_details 'calc w=1/[\s^2^(Fo^2^)+(0.0288P)^2^+3.0332P] where P=(Fo^2^+2Fc^2^)/3'
_refine_ls_weighting_scheme calc
_refine_ls_wR_factor_gt 0.0796
_refine_ls_wR_factor_ref 0.0821
_reflns_number_gt 4822
_reflns_number_total 5559
_reflns_threshold_expression >2sigma(I)
_cod_data_source_file om400097m_si_001.cif
_cod_data_source_block 4
_cod_depositor_comments
;
The following automatic conversions were performed:

'_symmetry_cell_setting' value 'Monoclinic' changed to 'monoclinic'
according to /home/saulius/struct/CIF-dictionaries/cif_core.dic
dictionary named 'cif_core.dic' version 2.4.2 from 2011-04-26.

Automatic conversion script
Id: cif_fix_values 1891 2012-01-12 08:04:46Z andrius 
;
_cod_original_sg_symbol_H-M P2(1)/c
_cod_database_code 4080577

loop_
_symmetry_equiv_pos_as_xyz
'x, y, z'
'-x, y+1/2, -z+1/2'
'-x, -y, -z'
'x, -y-1/2, z-1/2'

loop_
_atom_site_label
_atom_site_type_symbol
_atom_site_fract_x
_atom_site_fract_y
_atom_site_fract_z
_atom_site_U_iso_or_equiv
_atom_site_adp_type
_atom_site_occupancy
_atom_site_symmetry_multiplicity
_atom_site_calc_flag
_atom_site_refinement_flags
B3 B 0.8601(4) 0.6635(4) 0.27311(13) 0.0295(9) Uani 1 1 d .
H3 H 0.9362 0.7290 0.2912 0.035 Uiso 1 1 calc R
B4 B 0.7122(4) 0.7381(5) 0.24935(13) 0.0299(9) Uani 1 1 d .
H4 H 0.6897 0.8528 0.2514 0.036 Uiso 1 1 calc R
B5 B 0.5844(4) 0.6089(5) 0.25281(14) 0.0359(10) Uani 1 1 d .
H5 H 0.4812 0.6405 0.2565 0.043 Uiso 1 1 calc R
B6 B 0.6552(5) 0.4584(5) 0.27936(15) 0.0400(11) Uani 1 1 d .
H6 H 0.5988 0.3915 0.3016 0.048 Uiso 1 1 calc R
B7 B 0.9056(4) 0.5151(4) 0.24085(13) 0.0274(8) Uani 1 1 d .
H7 H 1.0092 0.4844 0.2375 0.033 Uiso 1 1 calc R
B8 B 0.8309(4) 0.6703(4) 0.21435(13) 0.0260(8) Uani 1 1 d .
B9 B 0.6707(4) 0.6295(4) 0.20240(13) 0.0283(8) Uani 1 1 d .
B10 B 0.6250(4) 0.4583(5) 0.22037(14) 0.0345(10) Uani 1 1 d .
H10 H 0.5477 0.3929 0.2029 0.041 Uiso 1 1 calc R
B11 B 0.7741(4) 0.3834(5) 0.24449(13) 0.0334(9) Uani 1 1 d .
H11 H 0.7928 0.2678 0.2433 0.040 Uiso 1 1 calc R
B12 B 0.7834(4) 0.4983(4) 0.19916(13) 0.0274(8) Uani 1 1 d .
C1 C 0.7111(4) 0.6237(4) 0.29422(12) 0.0345(8) Uani 1 1 d .
H1 H 0.6901 0.6651 0.3275 0.041 Uiso 1 1 calc R
C2 C 0.8188(4) 0.4966(4) 0.28748(12) 0.0305(8) Uani 1 1 d .
H2 H 0.8727 0.4494 0.3170 0.037 Uiso 1 1 calc R
C3 C 0.7621(4) 1.0616(4) 0.13920(13) 0.0337(8) Uani 1 1 d .
H3A H 0.7854 1.1017 0.1671 0.040 Uiso 1 1 calc R
C4 C 0.6395(4) 1.0234(4) 0.12232(13) 0.0345(8) Uani 1 1 d .
H4A H 0.5634 1.0322 0.1379 0.041 Uiso 1 1 calc R
C5 C 0.6413(4) 0.9708(4) 0.07998(13) 0.0351(9) Uani 1 1 d .
H5A H 0.5690 0.9414 0.0615 0.042 Uiso 1 1 calc R
C6 C 0.7738(4) 0.9699(4) 0.06976(12) 0.0329(8) Uani 1 1 d .
H6A H 0.8073 0.9362 0.0435 0.039 Uiso 1 1 calc R
C7 C 0.8443(4) 1.0274(3) 0.10542(12) 0.0295(8) Uani 1 1 d .
H7A H 0.9352 1.0419 0.1070 0.035 Uiso 1 1 calc R
C8 C 1.1299(3) 0.6618(4) 0.11383(13) 0.0313(8) Uani 1 1 d .
H8 H 1.1809 0.7028 0.1374 0.038 Uiso 1 1 calc R
C9 C 1.1051(4) 0.5170(4) 0.10583(13) 0.0349(8) Uani 1 1 d .
H9 H 1.1397 0.4409 0.1228 0.042 Uiso 1 1 calc R
C10 C 1.0205(4) 0.5079(4) 0.06844(13) 0.0370(9) Uani 1 1 d .
H10A H 0.9891 0.4217 0.0565 0.044 Uiso 1 1 calc R
C11 C 0.9861(4) 0.6407(4) 0.04990(12) 0.0323(8) Uani 1 1 d .
H11A H 0.9291 0.6634 0.0253 0.039 Uiso 1 1 calc R
C12 C 1.0616(3) 0.7293(4) 0.07887(12) 0.0301(8) Uani 1 1 d .
H12 H 1.0654 0.8276 0.0748 0.036 Uiso 1 1 calc R
C13 C 0.5855(4) 0.3999(4) 0.06448(13) 0.0352(8) Uani 1 1 d .
H13 H 0.5935 0.3071 0.0755 0.042 Uiso 1 1 calc R
C14 C 0.6738(4) 0.4679(4) 0.03805(12) 0.0328(8) Uani 1 1 d .
H14 H 0.7493 0.4283 0.0270 0.039 Uiso 1 1 calc R
C15 C 0.6288(4) 0.6049(4) 0.03124(12) 0.0351(8) Uani 1 1 d .
H15 H 0.6699 0.6745 0.0148 0.042 Uiso 1 1 calc R
C16 C 0.5132(4) 0.6234(4) 0.05256(12) 0.0349(8) Uani 1 1 d .
H16 H 0.4645 0.7073 0.0538 0.042 Uiso 1 1 calc R
C17 C 0.4832(4) 0.4934(4) 0.07179(13) 0.0356(9) Uani 1 1 d .
H17 H 0.4080 0.4727 0.0869 0.043 Uiso 1 1 calc R
Co2 Co 0.75144(4) 0.84604(5) 0.125668(15) 0.02321(11) Uani 1 1 d .
Co3 Co 0.93391(4) 0.62504(5) 0.116484(15) 0.02347(11) Uani 1 1 d .
Co1 Co 0.67020(5) 0.57167(5) 0.097645(15) 0.02726(12) Uani 1 1 d .
F1 F 0.2901(3) -0.0188(3) 0.10143(10) 0.0603(8) Uani 1 1 d .
F2 F 0.2128(3) 0.2599(3) 0.04909(9) 0.0555(7) Uani 1 1 d .
F3 F 0.3639(3) 0.0961(3) 0.04027(9) 0.0558(7) Uani 1 1 d .
F4 F 0.1437(3) 0.1375(3) 0.10765(10) 0.0661(8) Uani 1 1 d .
F5 F 0.3512(3) 0.2028(3) 0.10675(9) 0.0601(7) Uani 1 1 d .
F6 F 0.1528(3) 0.0345(3) 0.04081(10) 0.0683(8) Uani 1 1 d .
P1 P 0.25222(11) 0.11763(12) 0.07359(4) 0.0421(3) Uani 1 1 d .
S2 S 0.91390(8) 0.77422(9) 0.17236(3) 0.02314(17) Uani 1 1 d .
S1 S 0.59264(9) 0.70847(10) 0.14898(3) 0.02879(19) Uani 1 1 d .
S3 S 0.81470(9) 0.44917(9) 0.13989(3) 0.02721(19) Uani 1 1 d .

loop_
_atom_site_aniso_label
_atom_site_aniso_U_11
_atom_site_aniso_U_22
_atom_site_aniso_U_33
_atom_site_aniso_U_23
_atom_site_aniso_U_13
_atom_site_aniso_U_12
B3 0.034(2) 0.027(2) 0.0259(19) 0.0059(16) -0.0053(16) 0.0072(17)
B4 0.029(2) 0.039(2) 0.0212(19) 0.0047(16) -0.0012(16) 0.0037(17)
B5 0.032(2) 0.049(3) 0.027(2) 0.0072(19) 0.0026(17) 0.000(2)
B6 0.044(3) 0.048(3) 0.027(2) 0.0131(19) -0.0027(18) -0.007(2)
B7 0.032(2) 0.027(2) 0.0227(18) 0.0061(15) -0.0035(16) 0.0046(16)
B8 0.031(2) 0.0240(18) 0.0233(18) 0.0047(15) 0.0005(15) 0.0042(16)
B9 0.028(2) 0.032(2) 0.0249(19) 0.0075(16) -0.0014(15) 0.0009(17)
B10 0.033(2) 0.041(2) 0.029(2) 0.0129(18) -0.0023(17) -0.0028(19)
B11 0.044(2) 0.030(2) 0.025(2) 0.0102(16) -0.0086(17) -0.0048(18)
B12 0.034(2) 0.0231(19) 0.0249(19) 0.0045(15) -0.0026(16) -0.0009(16)
C1 0.035(2) 0.044(2) 0.0246(18) 0.0083(16) 0.0000(15) 0.0043(17)
C2 0.038(2) 0.0298(19) 0.0231(17) 0.0044(14) 0.0012(15) -0.0005(15)
C3 0.035(2) 0.0214(17) 0.045(2) -0.0023(15) 0.0013(16) 0.0051(15)
C4 0.033(2) 0.0300(19) 0.040(2) 0.0116(16) -0.0011(16) 0.0105(16)
C5 0.036(2) 0.0305(19) 0.038(2) 0.0148(16) -0.0070(16) 0.0054(16)
C6 0.042(2) 0.0251(18) 0.0304(19) 0.0096(14) -0.0033(16) -0.0042(16)
C7 0.036(2) 0.0177(16) 0.0351(19) 0.0083(14) 0.0001(16) -0.0014(14)
C8 0.0243(18) 0.0340(19) 0.0363(19) 0.0034(16) 0.0082(14) 0.0035(15)
C9 0.035(2) 0.0308(19) 0.040(2) 0.0048(16) 0.0054(16) 0.0096(16)
C10 0.045(2) 0.033(2) 0.034(2) -0.0078(16) 0.0112(17) 0.0039(17)
C11 0.040(2) 0.032(2) 0.0251(18) 0.0030(15) 0.0079(15) 0.0051(16)
C12 0.0281(18) 0.0288(18) 0.0342(19) 0.0032(15) 0.0084(15) 0.0004(15)
C13 0.0318(19) 0.035(2) 0.037(2) 0.0007(16) -0.0113(16) -0.0088(16)
C14 0.037(2) 0.0330(19) 0.0272(18) 0.0036(15) -0.0095(15) -0.0028(16)
C15 0.039(2) 0.038(2) 0.0271(18) 0.0067(16) -0.0063(15) 0.0011(17)
C16 0.036(2) 0.035(2) 0.0321(19) 0.0040(16) -0.0090(16) -0.0022(16)
C17 0.031(2) 0.039(2) 0.035(2) 0.0018(16) -0.0109(16) -0.0051(16)
Co2 0.0255(2) 0.0214(2) 0.0227(2) 0.00535(17) 0.00142(17) 0.00254(18)
Co3 0.0256(2) 0.0215(2) 0.0233(2) 0.00433(17) 0.00181(17) 0.00222(18)
Co1 0.0305(3) 0.0267(2) 0.0236(2) 0.00359(18) -0.00665(18) -0.0092(2)
F1 0.0504(16) 0.0536(16) 0.0748(19) 0.0304(14) -0.0116(14) -0.0114(13)
F2 0.0526(15) 0.0499(15) 0.0654(17) 0.0173(13) 0.0150(13) 0.0169(13)
F3 0.0583(16) 0.0508(15) 0.0595(16) 0.0040(13) 0.0129(13) 0.0168(13)
F4 0.0604(18) 0.078(2) 0.0628(18) 0.0145(15) 0.0229(14) -0.0006(15)
F5 0.0677(18) 0.0571(17) 0.0547(16) 0.0023(13) -0.0031(13) -0.0182(14)
F6 0.0692(19) 0.073(2) 0.0594(18) 0.0024(15) -0.0210(15) -0.0142(16)
P1 0.0413(6) 0.0423(6) 0.0425(6) 0.0034(5) 0.0005(5) 0.0011(5)
S2 0.0248(4) 0.0216(4) 0.0230(4) 0.0051(3) 0.0017(3) 0.0024(3)
S1 0.0261(4) 0.0329(5) 0.0264(4) 0.0086(4) -0.0055(3) -0.0036(4)
S3 0.0309(4) 0.0251(4) 0.0247(4) 0.0029(3) -0.0064(3) -0.0082(3)

loop_
_atom_type_symbol
_atom_type_description
_atom_type_scat_dispersion_real
_atom_type_scat_dispersion_imag
_atom_type_scat_source
C C 0.0033 0.0016 'International Tables Vol C Tables 4.2.6.8 and 6.1.1.4'
H H 0.0000 0.0000 'International Tables Vol C Tables 4.2.6.8 and 6.1.1.4'
B B 0.0013 0.0007 'International Tables Vol C Tables 4.2.6.8 and 6.1.1.4'
F F 0.0171 0.0103 'International Tables Vol C Tables 4.2.6.8 and 6.1.1.4'
P P 0.1023 0.0942 'International Tables Vol C Tables 4.2.6.8 and 6.1.1.4'
S S 0.1246 0.1234 'International Tables Vol C Tables 4.2.6.8 and 6.1.1.4'
Co Co 0.3494 0.9721 'International Tables Vol C Tables 4.2.6.8 and 6.1.1.4'

loop_
_geom_angle_atom_site_label_1
_geom_angle_atom_site_label_2
_geom_angle_atom_site_label_3
_geom_angle
C2 B3 C1 57.6(2)
C2 B3 B8 105.0(3)
C1 B3 B8 106.1(3)
C2 B3 B4 104.5(3)
C1 B3 B4 59.1(2)
B8 B3 B4 60.0(2)
C2 B3 B7 59.1(2)
C1 B3 B7 107.2(3)
B8 B3 B7 61.3(2)
B4 B3 B7 109.7(3)
C2 B3 H3 124.9
C1 B3 H3 123.3
B8 B3 H3 122.5
B4 B3 H3 122.0
B7 B3 H3 120.4
C1 B4 B9 104.3(3)
C1 B4 B8 106.0(3)
B9 B4 B8 57.2(2)
C1 B4 B3 59.1(2)
B9 B4 B3 104.3(3)
B8 B4 B3 59.9(2)
C1 B4 B5 59.3(2)
B9 B4 B5 61.0(2)
B8 B4 B5 108.5(3)
B3 B4 B5 108.2(3)
C1 B4 H4 123.7
B9 B4 H4 124.5
B8 B4 H4 122.4
B3 B4 H4 122.6
B5 B4 H4 120.3
C1 B5 B6 58.4(2)
C1 B5 B10 105.4(3)
B6 B5 B10 60.2(3)
C1 B5 B4 58.4(2)
B6 B5 B4 107.1(3)
B10 B5 B4 108.2(3)
C1 B5 B9 102.1(3)
B6 B5 B9 104.9(3)
B10 B5 B9 59.1(2)
B4 B5 B9 58.9(2)
C1 B5 H5 125.1
B6 B5 H5 122.5
B10 B5 H5 121.6
B4 B5 H5 121.6
B9 B5 H5 124.9
C1 B6 C2 57.6(2)
C1 B6 B5 60.3(2)
C2 B6 B5 105.3(3)
C1 B6 B10 107.1(3)
C2 B6 B10 104.4(3)
B5 B6 B10 60.6(2)
C1 B6 B11 106.5(3)
C2 B6 B11 58.4(2)
B5 B6 B11 109.0(3)
B10 B6 B11 60.0(2)
C1 B6 H6 122.6
C2 B6 H6 125.0
B5 B6 H6 121.2
B10 B6 H6 122.5
B11 B6 H6 121.6
C2 B7 B12 101.4(3)
C2 B7 B3 57.9(2)
B12 B7 B3 105.4(3)
C2 B7 B8 102.5(3)
B12 B7 B8 59.2(2)
B3 B7 B8 59.2(2)
C2 B7 B11 57.6(2)
B12 B7 B11 58.7(2)
B3 B7 B11 106.3(3)
B8 B7 B11 106.4(3)
C2 B7 H7 126.5
B12 B7 H7 124.3
B3 B7 H7 122.6
B8 B7 H7 123.3
B11 B7 H7 122.4
B9 B8 B12 59.0(2)
B9 B8 B4 61.4(2)
B12 B8 B4 107.5(3)
B9 B8 B3 107.6(3)
B12 B8 B3 104.7(3)
B4 B8 B3 60.1(2)
B9 B8 B7 106.5(3)
B12 B8 B7 57.8(2)
B4 B8 B7 108.4(3)
B3 B8 B7 59.6(2)
B9 B8 S2 117.0(2)
B12 B8 S2 116.5(3)
B4 B8 S2 125.1(3)
B3 B8 S2 130.1(3)
B7 B8 S2 122.0(3)
B8 B9 B12 61.9(2)
B8 B9 B4 61.4(2)
B12 B9 B4 109.7(3)
B8 B9 B10 114.2(3)
B12 B9 B10 63.0(2)
B4 B9 B10 109.7(3)
B8 B9 B5 111.2(3)
B12 B9 B5 109.8(3)
B4 B9 B5 60.1(2)
B10 B9 B5 59.8(2)
B8 B9 S1 116.0(3)
B12 B9 S1 119.2(3)
B4 B9 S1 120.9(3)
B10 B9 S1 120.6(3)
B5 B9 S1 123.3(3)
B9 B10 B6 105.7(3)
B9 B10 B5 61.2(2)
B6 B10 B5 59.2(3)
B9 B10 B11 104.4(3)
B6 B10 B11 60.5(3)
B5 B10 B11 108.3(3)
B9 B10 B12 56.4(2)
B6 B10 B12 104.3(3)
B5 B10 B12 105.6(3)
B11 B10 B12 58.0(2)
B9 B10 H10 123.8
B6 B10 H10 123.0
B5 B10 H10 121.2
B11 B10 H10 122.4
B12 B10 H10 125.0
C2 B11 B12 100.1(3)
C2 B11 B10 103.8(3)
B12 B11 B10 61.8(2)
C2 B11 B6 58.3(2)
B12 B11 B6 106.4(3)
B10 B11 B6 59.5(2)
C2 B11 B7 57.5(2)
B12 B11 B7 57.2(2)
B10 B11 B7 108.4(3)
B6 B11 B7 107.0(3)
C2 B11 H11 126.8
B12 B11 H11 124.5
B10 B11 H11 121.2
B6 B11 H11 122.0
B7 B11 H11 122.3
B9 B12 B7 110.8(3)
B9 B12 B8 59.1(2)
B7 B12 B8 63.1(2)
B9 B12 B11 109.7(3)
B7 B12 B11 64.0(2)
B8 B12 B11 113.6(3)
B9 B12 B10 60.5(2)
B7 B12 B10 112.7(3)
B8 B12 B10 109.9(3)
B11 B12 B10 60.3(2)
B9 B12 S3 112.9(2)
B7 B12 S3 123.5(3)
B8 B12 S3 114.5(2)
B11 B12 S3 127.2(3)
B10 B12 S3 119.2(3)
C2 C1 B6 61.3(3)
C2 C1 B4 108.7(3)
B6 C1 B4 112.6(3)
C2 C1 B3 60.1(2)
B6 C1 B3 113.0(3)
B4 C1 B3 61.9(2)
C2 C1 B5 109.0(3)
B6 C1 B5 61.3(2)
B4 C1 B5 62.2(2)
B3 C1 B5 112.8(3)
C2 C1 H1 122.4
B6 C1 H1 118.5
B4 C1 H1 119.8
B3 C1 H1 118.7
B5 C1 H1 119.7
C1 C2 B3 62.3(2)
C1 C2 B6 61.1(3)
B3 C2 B6 114.6(3)
C1 C2 B11 113.4(3)
B3 C2 B11 116.4(3)
B6 C2 B11 63.3(3)
C1 C2 B7 114.3(3)
B3 C2 B7 63.1(2)
B6 C2 B7 117.1(3)
B11 C2 B7 64.8(2)
C1 C2 H2 119.7
B3 C2 H2 117.3
B6 C2 H2 117.4
B11 C2 H2 116.7
B7 C2 H2 116.1
C4 C3 C7 104.4(3)
C4 C3 Co2 68.5(2)
C7 C3 Co2 70.0(2)
C4 C3 H3A 127.8
C7 C3 H3A 127.8
Co2 C3 H3A 125.3
C5 C4 C3 112.0(4)
C5 C4 Co2 72.9(2)
C3 C4 Co2 72.5(2)
C5 C4 H4A 124.0
C3 C4 H4A 124.0
Co2 C4 H4A 122.2
C4 C5 C6 106.0(3)
C4 C5 Co2 68.3(2)
C6 C5 Co2 69.7(2)
C4 C5 H5A 127.0
C6 C5 H5A 127.0
Co2 C5 H5A 126.6
C7 C6 C5 107.1(4)
C7 C6 Co2 70.5(2)
C5 C6 Co2 70.7(2)
C7 C6 H6A 126.5
C5 C6 H6A 126.5
Co2 C6 H6A 123.9
C6 C7 C3 110.5(4)
C6 C7 Co2 70.9(2)
C3 C7 Co2 70.6(2)
C6 C7 H7A 124.7
C3 C7 H7A 124.7
Co2 C7 H7A 125.3
C12 C8 C9 103.9(3)
C12 C8 Co3 69.9(2)
C9 C8 Co3 71.0(2)
C12 C8 H8 128.0
C9 C8 H8 128.0
Co3 C8 H8 122.8
C10 C9 C8 107.3(3)
C10 C9 Co3 70.3(2)
C8 C9 Co3 68.9(2)
C10 C9 H9 126.4
C8 C9 H9 126.4
Co3 C9 H9 126.0
C9 C10 C11 113.4(4)
C9 C10 Co3 70.7(2)
C11 C10 Co3 72.1(2)
C9 C10 H10A 123.3
C11 C10 H10A 123.3
Co3 C10 H10A 125.5
C12 C11 C10 99.8(3)
C12 C11 Co3 67.3(2)
C10 C11 Co3 68.5(2)
C12 C11 H11A 130.1
C10 C11 H11A 130.1
Co3 C11 H11A 125.7
C8 C12 C11 115.5(3)
C8 C12 Co3 70.4(2)
C11 C12 Co3 73.1(2)
C8 C12 H12 122.3
C11 C12 H12 122.3
Co3 C12 H12 125.8
C17 C13 C14 108.5(4)
C17 C13 Co1 74.0(2)
C14 C13 Co1 69.4(2)
C17 C13 H13 125.8
C14 C13 H13 125.8
Co1 C13 H13 122.6
C15 C14 C13 107.0(4)
C15 C14 Co1 70.0(2)
C13 C14 Co1 70.9(2)
C15 C14 H14 126.5
C13 C14 H14 126.5
Co1 C14 H14 124.2
C14 C15 C16 109.5(4)
C14 C15 Co1 70.4(2)
C16 C15 Co1 72.4(2)
C14 C15 H15 125.3
C16 C15 H15 125.3
Co1 C15 H15 123.5
C15 C16 C17 107.2(4)
C15 C16 Co1 68.3(2)
C17 C16 Co1 73.0(2)
C15 C16 H16 126.4
C17 C16 H16 126.4
Co1 C16 H16 124.0
C13 C17 C16 107.6(4)
C13 C17 Co1 67.4(2)
C16 C17 Co1 68.6(2)
C13 C17 H17 126.2
C16 C17 H17 126.2
Co1 C17 H17 129.4
C4 Co2 C7 64.55(16)
C4 Co2 C6 65.46(16)
C7 Co2 C6 38.55(14)
C4 Co2 C3 39.02(15)
C7 Co2 C3 39.40(15)
C6 Co2 C3 66.37(16)
C4 Co2 C5 38.82(16)
C7 Co2 C5 65.01(15)
C6 Co2 C5 39.59(15)
C3 Co2 C5 66.13(16)
C4 Co2 S2 133.13(11)
C7 Co2 S2 95.74(11)
C6 Co2 S2 124.82(11)
C3 Co2 S2 98.50(11)
C5 Co2 S2 160.71(12)
C4 Co2 S1 94.36(12)
C7 Co2 S1 158.91(11)
C6 Co2 S1 134.77(11)
C3 Co2 S1 122.66(12)
C5 Co2 S1 99.33(12)
S2 Co2 S1 98.91(4)
C4 Co2 Co3 168.48(12)
C7 Co2 Co3 105.31(11)
C6 Co2 Co3 103.30(12)
C3 Co2 Co3 135.74(11)
C5 Co2 Co3 133.28(12)
S2 Co2 Co3 50.33(3)
S1 Co2 Co3 95.73(5)
C4 Co2 Co1 125.88(12)
C7 Co2 Co1 143.22(11)
C6 Co2 Co1 108.64(11)
C3 Co2 Co1 164.83(11)
C5 Co2 Co1 100.60(12)
S2 Co2 Co1 95.93(3)
S1 Co2 Co1 49.79(3)
Co3 Co2 Co1 58.59(3)
C12 Co3 C8 39.62(14)
C12 Co3 C10 63.28(16)
C8 Co3 C10 66.25(16)
C12 Co3 C9 64.72(15)
C8 Co3 C9 40.06(15)
C10 Co3 C9 38.95(16)
C12 Co3 C11 39.53(15)
C8 Co3 C11 69.10(15)
C10 Co3 C11 39.39(15)
C9 Co3 C11 67.69(15)
C12 Co3 S3 158.48(11)
C8 Co3 S3 134.90(11)
C10 Co3 S3 95.22(12)
C9 Co3 S3 99.74(12)
C11 Co3 S3 122.32(11)
C12 Co3 S2 102.02(11)
C8 Co3 S2 93.43(11)
C10 Co3 S2 159.66(12)
C9 Co3 S2 123.46(12)
C11 Co3 S2 135.87(11)
S3 Co3 S2 99.05(5)
C12 Co3 Co1 128.72(10)
C8 Co3 Co1 165.94(11)
C10 Co3 Co1 102.42(12)
C9 Co3 Co1 134.60(12)
C11 Co3 Co1 96.88(11)
S3 Co3 Co1 51.38(3)
S2 Co3 Co1 97.80(3)
C12 Co3 Co2 98.55(11)
C8 Co3 Co2 122.36(11)
C10 Co3 Co2 141.25(12)
C9 Co3 Co2 161.86(11)
C11 Co3 Co2 104.44(10)
S3 Co3 Co2 98.21(5)
S2 Co3 Co2 50.37(3)
Co1 Co3 Co2 60.85(3)
C15 Co1 C14 39.56(15)
C15 Co1 C13 65.96(16)
C14 Co1 C13 39.73(15)
C15 Co1 C16 39.32(15)
C14 Co1 C16 66.36(16)
C13 Co1 C16 65.72(15)
C15 Co1 C17 64.75(16)
C14 Co1 C17 65.35(16)
C13 Co1 C17 38.62(15)
C16 Co1 C17 38.48(15)
C15 Co1 S1 122.39(12)
C14 Co1 S1 157.50(11)
C13 Co1 S1 129.88(12)
C16 Co1 S1 91.26(12)
C17 Co1 S1 95.96(12)
C15 Co1 S3 137.08(12)
C14 Co1 S3 101.83(11)
C13 Co1 S3 96.43(11)
C16 Co1 S3 161.99(11)
C17 Co1 S3 125.08(11)
S1 Co1 S3 99.26(5)
C15 Co1 Co3 108.18(11)
C14 Co1 Co3 101.28(11)
C13 Co1 Co3 128.00(11)
C16 Co1 Co3 142.02(11)
C17 Co1 Co3 165.96(12)
S1 Co1 Co3 98.02(3)
S3 Co1 Co3 50.99(3)
C15 Co1 Co2 100.95(12)
C14 Co1 Co2 132.65(11)
C13 Co1 Co2 165.45(11)
C16 Co1 Co2 100.27(11)
C17 Co1 Co2 131.28(11)
S1 Co1 Co2 50.66(3)
S3 Co1 Co2 97.70(4)
Co3 Co1 Co2 60.568(16)
F4 P1 F2 91.87(16)
F4 P1 F1 84.88(17)
F2 P1 F1 175.75(18)
F4 P1 F3 178.57(17)
F2 P1 F3 89.24(15)
F1 P1 F3 93.97(16)
F4 P1 F6 90.73(18)
F2 P1 F6 89.75(17)
F1 P1 F6 93.03(16)
F3 P1 F6 90.19(18)
F4 P1 F5 88.78(17)
F2 P1 F5 89.82(16)
F1 P1 F5 87.37(16)
F3 P1 F5 90.31(17)
F6 P1 F5 179.3(2)
B8 S2 Co3 104.49(13)
B8 S2 Co2 103.75(13)
Co3 S2 Co2 79.31(4)
B9 S1 Co1 102.28(14)
B9 S1 Co2 102.65(13)
Co1 S1 Co2 79.55(4)
B12 S3 Co3 104.29(13)
B12 S3 Co1 105.48(13)
Co3 S3 Co1 77.63(4)

loop_
_geom_bond_atom_site_label_1
_geom_bond_atom_site_label_2
_geom_bond_distance
B3 C2 1.680(5)
B3 C1 1.715(6)
B3 B8 1.761(5)
B3 B4 1.763(5)
B3 B7 1.768(6)
B3 H3 1.1000
B4 C1 1.715(5)
B4 B9 1.760(6)
B4 B8 1.761(6)
B4 B5 1.781(6)
B4 H4 1.1000
B5 C1 1.731(5)
B5 B6 1.748(6)
B5 B10 1.773(7)
B5 B9 1.798(6)
B5 H5 1.1000
B6 C1 1.697(6)
B6 C2 1.701(6)
B6 B10 1.767(6)
B6 B11 1.786(7)
B6 H6 1.1000
B7 C2 1.701(5)
B7 B12 1.707(5)
B7 B8 1.799(5)
B7 B11 1.825(6)
B7 H7 1.1000
B8 B9 1.686(6)
B8 B12 1.732(6)
B8 S2 1.832(4)
B9 B12 1.685(6)
B9 B10 1.761(6)
B9 S1 1.886(4)
B10 B11 1.777(6)
B10 B12 1.803(6)
B10 H10 1.1000
B11 C2 1.703(6)
B11 B12 1.735(5)
B11 H11 1.1000
B12 S3 1.874(4)
C1 C2 1.636(5)
C1 H1 1.1000
C2 H2 1.1000
C3 C4 1.360(5)
C3 C7 1.386(5)
C3 Co2 2.060(4)
C3 H3A 0.9300
C4 C5 1.357(6)
C4 Co2 2.010(4)
C4 H4A 0.9300
C5 C6 1.397(6)
C5 Co2 2.069(3)
C5 H5A 0.9300
C6 C7 1.356(5)
C6 Co2 2.056(4)
C6 H6A 0.9300
C7 Co2 2.051(3)
C7 H7A 0.9300
C8 C12 1.370(5)
C8 C9 1.396(5)
C8 Co3 2.024(4)
C8 H8 0.9300
C9 C10 1.366(6)
C9 Co3 2.052(4)
C9 H9 0.9300
C10 C11 1.396(5)
C10 Co3 2.047(4)
C10 H10A 0.9300
C11 C12 1.392(5)
C11 Co3 2.093(4)
C11 H11A 0.9300
C12 Co3 2.018(4)
C12 H12 0.9300
C13 C17 1.385(6)
C13 C14 1.385(5)
C13 Co1 2.048(4)
C13 H13 0.9300
C14 C15 1.371(5)
C14 Co1 2.028(4)
C14 H14 0.9300
C15 C16 1.380(6)
C15 Co1 2.023(4)
C15 H15 0.9300
C16 C17 1.388(5)
C16 Co1 2.076(4)
C16 H16 0.9300
C17 Co1 2.132(4)
C17 H17 0.9300
Co2 S2 2.1952(11)
Co2 S1 2.2088(12)
Co2 Co3 2.8009(11)
Co2 Co1 2.8085(13)
Co3 S3 2.1832(12)
Co3 S2 2.1939(12)
Co3 Co1 2.7445(13)
Co1 S1 2.1810(13)
Co1 S3 2.1952(11)
F1 P1 1.558(3)
F2 P1 1.559(3)
F3 P1 1.567(3)
F4 P1 1.556(3)
F5 P1 1.580(3)
F6 P1 1.567(3)

loop_
_geom_torsion_atom_site_label_1
_geom_torsion_atom_site_label_2
_geom_torsion_atom_site_label_3
_geom_torsion_atom_site_label_4
_geom_torsion
C2 B3 B4 C1 36.8(3)
B8 B3 B4 C1 135.9(3)
B7 B3 B4 C1 98.7(3)
C2 B3 B4 B9 -61.6(3)
C1 B3 B4 B9 -98.4(3)
B8 B3 B4 B9 37.6(3)
B7 B3 B4 B9 0.3(4)
C2 B3 B4 B8 -99.1(3)
C1 B3 B4 B8 -135.9(3)
B7 B3 B4 B8 -37.2(3)
C2 B3 B4 B5 2.2(4)
C1 B3 B4 B5 -34.6(3)
B8 B3 B4 B5 101.3(3)
B7 B3 B4 B5 64.1(4)
B9 B4 B5 C1 131.1(3)
B8 B4 B5 C1 98.1(3)
B3 B4 B5 C1 34.5(3)
C1 B4 B5 B6 -33.7(3)
B9 B4 B5 B6 97.4(3)
B8 B4 B5 B6 64.4(4)
B3 B4 B5 B6 0.9(4)
C1 B4 B5 B10 -97.2(3)
B9 B4 B5 B10 33.9(3)
B8 B4 B5 B10 0.9(4)
B3 B4 B5 B10 -62.7(4)
C1 B4 B5 B9 -131.1(3)
B8 B4 B5 B9 -33.0(3)
B3 B4 B5 B9 -96.6(3)
B10 B5 B6 C1 135.3(3)
B4 B5 B6 C1 33.7(3)
B9 B5 B6 C1 95.2(3)
C1 B5 B6 C2 -37.2(3)
B10 B5 B6 C2 98.1(3)
B4 B5 B6 C2 -3.5(4)
B9 B5 B6 C2 58.0(4)
C1 B5 B6 B10 -135.3(3)
B4 B5 B6 B10 -101.6(3)
B9 B5 B6 B10 -40.1(3)
C1 B5 B6 B11 -98.6(3)
B10 B5 B6 B11 36.7(3)
B4 B5 B6 B11 -64.9(4)
B9 B5 B6 B11 -3.4(4)
C1 B3 B7 C2 -33.0(2)
B8 B3 B7 C2 -132.2(3)
B4 B3 B7 C2 -95.5(3)
C2 B3 B7 B12 93.9(3)
C1 B3 B7 B12 60.9(3)
B8 B3 B7 B12 -38.3(3)
B4 B3 B7 B12 -1.6(4)
C2 B3 B7 B8 132.2(3)
C1 B3 B7 B8 99.3(3)
B4 B3 B7 B8 36.7(3)
C2 B3 B7 B11 32.6(2)
C1 B3 B7 B11 -0.4(3)
B8 B3 B7 B11 -99.7(3)
B4 B3 B7 B11 -63.0(3)
C1 B4 B8 B9 97.0(3)
B3 B4 B8 B9 135.3(3)
B5 B4 B8 B9 34.6(3)
C1 B4 B8 B12 58.8(3)
B9 B4 B8 B12 -38.1(2)
B3 B4 B8 B12 97.2(3)
B5 B4 B8 B12 -3.6(3)
C1 B4 B8 B3 -38.4(3)
B9 B4 B8 B3 -135.3(3)
B5 B4 B8 B3 -100.8(3)
C1 B4 B8 B7 -2.2(4)
B9 B4 B8 B7 -99.2(3)
B3 B4 B8 B7 36.2(3)
B5 B4 B8 B7 -64.6(3)
C1 B4 B8 S2 -158.6(3)
B9 B4 B8 S2 104.4(3)
B3 B4 B8 S2 -120.3(3)
B5 B4 B8 S2 139.0(3)
C2 B3 B8 B9 58.0(4)
C1 B3 B8 B9 -2.0(4)
B4 B3 B8 B9 -40.3(3)
B7 B3 B8 B9 99.2(3)
C2 B3 B8 B12 -3.6(4)
C1 B3 B8 B12 -63.6(3)
B4 B3 B8 B12 -102.0(3)
B7 B3 B8 B12 37.5(3)
C2 B3 B8 B4 98.4(3)
C1 B3 B8 B4 38.4(3)
B7 B3 B8 B4 139.5(3)
C2 B3 B8 B7 -41.1(3)
C1 B3 B8 B7 -101.1(3)
B4 B3 B8 B7 -139.5(3)
C2 B3 B8 S2 -149.1(3)
C1 B3 B8 S2 150.9(3)
B4 B3 B8 S2 112.5(4)
B7 B3 B8 S2 -108.0(4)
C2 B7 B8 B9 -61.1(3)
B12 B7 B8 B9 34.9(3)
B3 B7 B8 B9 -101.0(3)
B11 B7 B8 B9 -1.5(4)
C2 B7 B8 B12 -95.9(3)
B3 B7 B8 B12 -135.9(3)
B11 B7 B8 B12 -36.3(3)
C2 B7 B8 B4 3.6(4)
B12 B7 B8 B4 99.5(3)
B3 B7 B8 B4 -36.4(3)
B11 B7 B8 B4 63.2(3)
C2 B7 B8 B3 40.0(3)
B12 B7 B8 B3 135.9(3)
B11 B7 B8 B3 99.5(3)
C2 B7 B8 S2 160.9(3)
B12 B7 B8 S2 -103.2(3)
B3 B7 B8 S2 120.9(3)
B11 B7 B8 S2 -139.5(3)
B4 B8 B9 B12 -136.6(3)
B3 B8 B9 B12 -96.9(3)
B7 B8 B9 B12 -34.3(3)
S2 B8 B9 B12 106.2(3)
B12 B8 B9 B4 136.6(3)
B3 B8 B9 B4 39.7(3)
B7 B8 B9 B4 102.3(3)
S2 B8 B9 B4 -117.2(3)
B12 B8 B9 B10 36.4(3)
B4 B8 B9 B10 -100.2(3)
B3 B8 B9 B10 -60.4(4)
B7 B8 B9 B10 2.1(4)
S2 B8 B9 B10 142.6(3)
B12 B8 B9 B5 101.8(3)
B4 B8 B9 B5 -34.9(3)
B3 B8 B9 B5 4.9(4)
B7 B8 B9 B5 67.4(4)
S2 B8 B9 B5 -152.1(3)
B12 B8 B9 S1 -110.8(3)
B4 B8 B9 S1 112.6(3)
B3 B8 B9 S1 152.3(3)
B7 B8 B9 S1 -145.1(3)
S2 B8 B9 S1 -4.6(4)
C1 B4 B9 B8 -100.1(3)
B3 B4 B9 B8 -38.9(3)
B5 B4 B9 B8 -142.0(3)
C1 B4 B9 B12 -60.0(4)
B8 B4 B9 B12 40.1(3)
B3 B4 B9 B12 1.2(4)
B5 B4 B9 B12 -102.0(3)
C1 B4 B9 B10 7.5(4)
B8 B4 B9 B10 107.5(3)
B3 B4 B9 B10 68.6(4)
B5 B4 B9 B10 -34.5(3)
C1 B4 B9 B5 42.0(3)
B8 B4 B9 B5 142.0(3)
B3 B4 B9 B5 103.2(3)
C1 B4 B9 S1 155.1(3)
B8 B4 B9 S1 -104.8(3)
B3 B4 B9 S1 -143.7(3)
B5 B4 B9 S1 113.2(3)
C1 B5 B9 B8 -5.6(4)
B6 B5 B9 B8 -65.8(4)
B10 B5 B9 B8 -106.5(3)
B4 B5 B9 B8 35.4(3)
C1 B5 B9 B12 60.9(4)
B6 B5 B9 B12 0.8(4)
B10 B5 B9 B12 -39.9(3)
B4 B5 B9 B12 101.9(3)
C1 B5 B9 B4 -41.0(3)
B6 B5 B9 B4 -101.2(3)
B10 B5 B9 B4 -141.9(3)
C1 B5 B9 B10 100.8(3)
B6 B5 B9 B10 40.7(3)
B4 B5 B9 B10 141.9(3)
C1 B5 B9 S1 -150.3(3)
B6 B5 B9 S1 149.5(3)
B10 B5 B9 S1 108.8(3)
B4 B5 B9 S1 -109.3(3)
B8 B9 B10 B6 61.0(4)
B12 B9 B10 B6 97.0(3)
B4 B9 B10 B6 -5.7(4)
B5 B9 B10 B6 -40.3(3)
S1 B9 B10 B6 -153.5(3)
B8 B9 B10 B5 101.3(3)
B12 B9 B10 B5 137.3(3)
B4 B9 B10 B5 34.6(3)
S1 B9 B10 B5 -113.1(3)
B8 B9 B10 B11 -1.9(4)
B12 B9 B10 B11 34.1(3)
B4 B9 B10 B11 -68.6(4)
B5 B9 B10 B11 -103.2(3)
S1 B9 B10 B11 143.7(3)
B8 B9 B10 B12 -36.0(3)
B4 B9 B10 B12 -102.7(3)
B5 B9 B10 B12 -137.3(3)
S1 B9 B10 B12 109.5(3)
C1 B6 B10 B9 1.6(4)
C2 B6 B10 B9 -58.4(4)
B5 B6 B10 B9 41.3(3)
B11 B6 B10 B9 -97.9(3)
C1 B6 B10 B5 -39.7(3)
C2 B6 B10 B5 -99.7(3)
B11 B6 B10 B5 -139.3(3)
C1 B6 B10 B11 99.5(3)
C2 B6 B10 B11 39.5(3)
B5 B6 B10 B11 139.3(3)
C1 B6 B10 B12 60.1(4)
C2 B6 B10 B12 0.1(4)
B5 B6 B10 B12 99.9(3)
B11 B6 B10 B12 -39.4(3)
C1 B5 B10 B9 -95.1(3)
B6 B5 B10 B9 -133.5(3)
B4 B5 B10 B9 -33.8(3)
C1 B5 B10 B6 38.4(3)
B4 B5 B10 B6 99.7(3)
B9 B5 B10 B6 133.5(3)
C1 B5 B10 B11 1.6(4)
B6 B5 B10 B11 -36.7(3)
B4 B5 B10 B11 62.9(4)
B9 B5 B10 B11 96.7(3)
C1 B5 B10 B12 -59.2(3)
B6 B5 B10 B12 -97.6(3)
B4 B5 B10 B12 2.1(4)
B9 B5 B10 B12 35.9(2)
B9 B10 B11 C2 60.8(3)
B6 B10 B11 C2 -39.3(3)
B5 B10 B11 C2 -3.1(4)
B12 B10 B11 C2 94.2(3)
B9 B10 B11 B12 -33.5(3)
B6 B10 B11 B12 -133.5(3)
B5 B10 B11 B12 -97.4(3)
B9 B10 B11 B6 100.1(3)
B5 B10 B11 B6 36.2(3)
B12 B10 B11 B6 133.5(3)
B9 B10 B11 B7 0.8(4)
B6 B10 B11 B7 -99.3(3)
B5 B10 B11 B7 -63.1(4)
B12 B10 B11 B7 34.3(3)
C1 B6 B11 C2 33.1(2)
B5 B6 B11 C2 96.7(3)
B10 B6 B11 C2 133.7(3)
C1 B6 B11 B12 -58.9(3)
C2 B6 B11 B12 -91.9(3)
B5 B6 B11 B12 4.8(4)
B10 B6 B11 B12 41.7(3)
C1 B6 B11 B10 -100.6(3)
C2 B6 B11 B10 -133.7(3)
B5 B6 B11 B10 -37.0(3)
C1 B6 B11 B7 1.1(3)
C2 B6 B11 B7 -31.9(2)
B5 B6 B11 B7 64.8(4)
B10 B6 B11 B7 101.7(3)
B12 B7 B11 C2 -131.1(3)
B3 B7 B11 C2 -32.7(2)
B8 B7 B11 C2 -94.6(3)
C2 B7 B11 B12 131.1(3)
B3 B7 B11 B12 98.4(3)
B8 B7 B11 B12 36.5(3)
C2 B7 B11 B10 95.0(3)
B12 B7 B11 B10 -36.1(3)
B3 B7 B11 B10 62.3(3)
B8 B7 B11 B10 0.4(4)
C2 B7 B11 B6 32.2(3)
B12 B7 B11 B6 -98.9(3)
B3 B7 B11 B6 -0.5(3)
B8 B7 B11 B6 -62.4(3)
B8 B9 B12 B7 37.6(3)
B4 B9 B12 B7 -2.3(4)
B10 B9 B12 B7 -105.0(3)
B5 B9 B12 B7 -66.5(4)
S1 B9 B12 B7 143.2(3)
B4 B9 B12 B8 -39.9(3)
B10 B9 B12 B8 -142.6(3)
B5 B9 B12 B8 -104.1(3)
S1 B9 B12 B8 105.7(3)
B8 B9 B12 B11 106.3(3)
B4 B9 B12 B11 66.5(4)
B10 B9 B12 B11 -36.2(3)
B5 B9 B12 B11 2.2(4)
S1 B9 B12 B11 -148.0(3)
B8 B9 B12 B10 142.6(3)
B4 B9 B12 B10 102.7(3)
B5 B9 B12 B10 38.5(3)
S1 B9 B12 B10 -111.8(3)
B8 B9 B12 S3 -105.7(3)
B4 B9 B12 S3 -145.6(3)
B10 B9 B12 S3 111.7(3)
B5 B9 B12 S3 150.2(3)
S1 B9 B12 S3 -0.1(4)
C2 B7 B12 B9 61.9(3)
B3 B7 B12 B9 2.4(4)
B8 B7 B12 B9 -35.9(3)
B11 B7 B12 B9 102.4(3)
C2 B7 B12 B8 97.8(3)
B3 B7 B12 B8 38.3(3)
B11 B7 B12 B8 138.3(3)
C2 B7 B12 B11 -40.5(3)
B3 B7 B12 B11 -100.0(3)
B8 B7 B12 B11 -138.3(3)
C2 B7 B12 B10 -3.8(4)
B3 B7 B12 B10 -63.3(4)
B8 B7 B12 B10 -101.6(3)
B11 B7 B12 B10 36.7(3)
C2 B7 B12 S3 -159.4(3)
B3 B7 B12 S3 141.1(3)
B8 B7 B12 S3 102.8(3)
B11 B7 B12 S3 -118.9(3)
B4 B8 B12 B9 39.2(3)
B3 B8 B12 B9 101.9(3)
B7 B8 B12 B9 140.3(3)
S2 B8 B12 B9 -107.0(3)
B9 B8 B12 B7 -140.3(3)
B4 B8 B12 B7 -101.1(3)
B3 B8 B12 B7 -38.4(3)
S2 B8 B12 B7 112.7(3)
B9 B8 B12 B11 -99.6(3)
B4 B8 B12 B11 -60.4(4)
B3 B8 B12 B11 2.3(4)
B7 B8 B12 B11 40.7(3)
S2 B8 B12 B11 153.4(3)
B9 B8 B12 B10 -34.3(3)
B4 B8 B12 B10 4.9(3)
B3 B8 B12 B10 67.7(3)
B7 B8 B12 B10 106.0(3)
S2 B8 B12 B10 -141.3(3)
B9 B8 B12 S3 103.1(3)
B4 B8 B12 S3 142.3(3)
B3 B8 B12 S3 -155.0(2)
B7 B8 B12 S3 -116.7(3)
S2 B8 B12 S3 -3.9(4)
C2 B11 B12 B9 -64.0(4)
B10 B11 B12 B9 36.3(3)
B6 B11 B12 B9 -4.3(4)
B7 B11 B12 B9 -104.2(3)
C2 B11 B12 B7 40.2(3)
B10 B11 B12 B7 140.6(3)
B6 B11 B12 B7 100.0(3)
C2 B11 B12 B8 0.0(4)
B10 B11 B12 B8 100.3(3)
B6 B11 B12 B8 59.7(4)
B7 B11 B12 B8 -40.3(3)
C2 B11 B12 B10 -100.3(3)
B6 B11 B12 B10 -40.6(3)
B7 B11 B12 B10 -140.6(3)
C2 B11 B12 S3 153.9(3)
B10 B11 B12 S3 -105.8(4)
B6 B11 B12 S3 -146.4(3)
B7 B11 B12 S3 113.6(4)
B6 B10 B12 B9 -99.5(3)
B5 B10 B12 B9 -38.1(3)
B11 B10 B12 B9 -140.1(3)
B9 B10 B12 B7 101.9(3)
B6 B10 B12 B7 2.4(4)
B5 B10 B12 B7 63.9(4)
B11 B10 B12 B7 -38.2(3)
B9 B10 B12 B8 33.7(3)
B6 B10 B12 B8 -65.8(4)
B5 B10 B12 B8 -4.4(3)
B11 B10 B12 B8 -106.5(3)
B9 B10 B12 B11 140.1(3)
B6 B10 B12 B11 40.6(3)
B5 B10 B12 B11 102.1(3)
B9 B10 B12 S3 -101.3(3)
B6 B10 B12 S3 159.2(3)
B5 B10 B12 S3 -139.4(3)
B11 B10 B12 S3 118.5(3)
B5 B6 C1 C2 -136.3(3)
B10 B6 C1 C2 -96.4(3)
B11 B6 C1 C2 -33.4(2)
C2 B6 C1 B4 99.7(3)
B5 B6 C1 B4 -36.6(3)
B10 B6 C1 B4 3.3(4)
B11 B6 C1 B4 66.3(4)
C2 B6 C1 B3 31.9(3)
B5 B6 C1 B3 -104.3(3)
B10 B6 C1 B3 -64.5(4)
B11 B6 C1 B3 -1.5(4)
C2 B6 C1 B5 136.3(3)
B10 B6 C1 B5 39.9(3)
B11 B6 C1 B5 102.9(3)
B9 B4 C1 C2 59.3(3)
B8 B4 C1 C2 -0.2(4)
B3 B4 C1 C2 -38.9(3)
B5 B4 C1 C2 102.2(3)
B9 B4 C1 B6 -6.6(4)
B8 B4 C1 B6 -66.1(4)
B3 B4 C1 B6 -104.9(3)
B5 B4 C1 B6 36.2(3)
B9 B4 C1 B3 98.2(3)
B8 B4 C1 B3 38.8(3)
B5 B4 C1 B3 141.1(3)
B9 B4 C1 B5 -42.9(3)
B8 B4 C1 B5 -102.3(3)
B3 B4 C1 B5 -141.1(3)
B8 B3 C1 C2 97.8(3)
B4 B3 C1 C2 136.6(3)
B7 B3 C1 C2 33.6(2)
C2 B3 C1 B6 -32.4(3)
B8 B3 C1 B6 65.5(3)
B4 B3 C1 B6 104.3(3)
B7 B3 C1 B6 1.2(4)
C2 B3 C1 B4 -136.6(3)
B8 B3 C1 B4 -38.8(3)
B7 B3 C1 B4 -103.1(3)
C2 B3 C1 B5 -99.6(3)
B8 B3 C1 B5 -1.7(4)
B4 B3 C1 B5 37.1(3)
B7 B3 C1 B5 -66.0(4)
B6 B5 C1 C2 39.9(3)
B10 B5 C1 C2 0.6(4)
B4 B5 C1 C2 -101.6(3)
B9 B5 C1 C2 -60.3(4)
B10 B5 C1 B6 -39.3(3)
B4 B5 C1 B6 -141.5(3)
B9 B5 C1 B6 -100.2(3)
B6 B5 C1 B4 141.5(3)
B10 B5 C1 B4 102.2(3)
B9 B5 C1 B4 41.3(3)
B6 B5 C1 B3 104.6(3)
B10 B5 C1 B3 65.3(4)
B4 B5 C1 B3 -36.9(3)
B9 B5 C1 B3 4.4(4)
B6 C1 C2 B3 145.8(3)
B4 C1 C2 B3 39.7(3)
B5 C1 C2 B3 105.9(3)
B4 C1 C2 B6 -106.1(3)
B3 C1 C2 B6 -145.8(3)
B5 C1 C2 B6 -39.9(3)
B6 C1 C2 B11 37.1(3)
B4 C1 C2 B11 -69.0(4)
B3 C1 C2 B11 -108.7(3)
B5 C1 C2 B11 -2.8(4)
B6 C1 C2 B7 108.8(3)
B4 C1 C2 B7 2.7(4)
B3 C1 C2 B7 -37.0(3)
B5 C1 C2 B7 68.9(4)
B8 B3 C2 C1 -99.7(3)
B4 B3 C2 C1 -37.5(3)
B7 B3 C2 C1 -142.0(3)
C1 B3 C2 B6 32.8(3)
B8 B3 C2 B6 -67.0(4)
B4 B3 C2 B6 -4.7(4)
B7 B3 C2 B6 -109.2(3)
C1 B3 C2 B11 103.8(3)
B8 B3 C2 B11 4.1(4)
B4 B3 C2 B11 66.3(4)
B7 B3 C2 B11 -38.2(3)
C1 B3 C2 B7 142.0(3)
B8 B3 C2 B7 42.3(3)
B4 B3 C2 B7 104.5(3)
B5 B6 C2 C1 38.5(3)
B10 B6 C2 C1 101.4(3)
B11 B6 C2 C1 141.7(3)
C1 B6 C2 B3 -33.2(3)
B5 B6 C2 B3 5.3(4)
B10 B6 C2 B3 68.2(4)
B11 B6 C2 B3 108.5(3)
C1 B6 C2 B11 -141.7(3)
B5 B6 C2 B11 -103.2(3)
B10 B6 C2 B11 -40.3(3)
C1 B6 C2 B7 -104.2(3)
B5 B6 C2 B7 -65.7(4)
B10 B6 C2 B7 -2.8(4)
B11 B6 C2 B7 37.5(3)
B12 B11 C2 C1 66.9(4)
B10 B11 C2 C1 3.7(4)
B6 B11 C2 C1 -36.2(3)
B7 B11 C2 C1 107.0(3)
B12 B11 C2 B3 -2.6(4)
B10 B11 C2 B3 -65.7(4)
B6 B11 C2 B3 -105.7(3)
B7 B11 C2 B3 37.5(3)
B12 B11 C2 B6 103.1(3)
B10 B11 C2 B6 39.9(3)
B7 B11 C2 B6 143.2(3)
B12 B11 C2 B7 -40.1(3)
B10 B11 C2 B7 -103.3(3)
B6 B11 C2 B7 -143.2(3)
B12 B7 C2 C1 -64.5(3)
B3 B7 C2 C1 36.7(3)
B8 B7 C2 C1 -3.9(4)
B11 B7 C2 C1 -105.6(3)
B12 B7 C2 B3 -101.2(3)
B8 B7 C2 B3 -40.6(3)
B11 B7 C2 B3 -142.3(3)
B12 B7 C2 B6 4.1(4)
B3 B7 C2 B6 105.3(3)
B8 B7 C2 B6 64.7(4)
B11 B7 C2 B6 -37.0(3)
B12 B7 C2 B11 41.1(3)
B3 B7 C2 B11 142.3(3)
B8 B7 C2 B11 101.7(3)
C7 C3 C4 C5 -1.3(4)
Co2 C3 C4 C5 -62.6(3)
C7 C3 C4 Co2 61.3(2)
C3 C4 C5 C6 2.5(4)
Co2 C4 C5 C6 -59.8(2)
C3 C4 C5 Co2 62.3(3)
C4 C5 C6 C7 -2.6(4)
Co2 C5 C6 C7 -61.5(2)
C4 C5 C6 Co2 58.9(2)
C5 C6 C7 C3 1.9(4)
Co2 C6 C7 C3 -59.7(3)
C5 C6 C7 Co2 61.6(2)
C4 C3 C7 C6 -0.4(4)
Co2 C3 C7 C6 59.9(2)
C4 C3 C7 Co2 -60.3(2)
C12 C8 C9 C10 -2.6(4)
Co3 C8 C9 C10 60.1(3)
C12 C8 C9 Co3 -62.7(2)
C8 C9 C10 C11 0.4(5)
Co3 C9 C10 C11 59.6(3)
C8 C9 C10 Co3 -59.2(3)
C9 C10 C11 C12 1.9(4)
Co3 C10 C11 C12 60.8(2)
C9 C10 C11 Co3 -58.8(3)
C9 C8 C12 C11 4.1(4)
Co3 C8 C12 C11 -59.3(3)
C9 C8 C12 Co3 63.5(3)
C10 C11 C12 C8 -3.8(4)
Co3 C11 C12 C8 57.9(3)
C10 C11 C12 Co3 -61.6(2)
C17 C13 C14 C15 3.0(4)
Co1 C13 C14 C15 -61.0(2)
C17 C13 C14 Co1 64.1(3)
C13 C14 C15 C16 -0.6(4)
Co1 C14 C15 C16 -62.2(3)
C13 C14 C15 Co1 61.6(2)
C14 C15 C16 C17 -2.1(4)
Co1 C15 C16 C17 -63.0(3)
C14 C15 C16 Co1 61.0(2)
C14 C13 C17 C16 -4.3(4)
Co1 C13 C17 C16 56.8(3)
C14 C13 C17 Co1 -61.1(2)
C15 C16 C17 C13 3.9(4)
Co1 C16 C17 C13 -56.1(3)
C15 C16 C17 Co1 60.0(2)
C5 C4 Co2 C7 81.1(3)
C3 C4 Co2 C7 -39.5(2)
C5 C4 Co2 C6 38.4(2)
C3 C4 Co2 C6 -82.2(3)
C5 C4 Co2 C3 120.6(4)
C3 C4 Co2 C5 -120.6(4)
C5 C4 Co2 S2 154.01(19)
C3 C4 Co2 S2 33.5(3)
C5 C4 Co2 S1 -99.5(2)
C3 C4 Co2 S1 140.0(2)
C5 C4 Co2 Co3 51.6(7)
C3 C4 Co2 Co3 -69.0(6)
C5 C4 Co2 Co1 -57.5(3)
C3 C4 Co2 Co1 -178.10(19)
C6 C7 Co2 C4 -81.9(3)
C3 C7 Co2 C4 39.1(2)
C3 C7 Co2 C6 121.0(3)
C6 C7 Co2 C3 -121.0(3)
C6 C7 Co2 C5 -38.8(2)
C3 C7 Co2 C5 82.2(2)
C6 C7 Co2 S2 142.6(2)
C3 C7 Co2 S2 -96.4(2)
C6 C7 Co2 S1 -83.5(4)
C3 C7 Co2 S1 37.5(4)
C6 C7 Co2 Co3 92.2(2)
C3 C7 Co2 Co3 -146.78(19)
C6 C7 Co2 Co1 34.7(3)
C3 C7 Co2 Co1 155.66(18)
C7 C6 Co2 C4 79.3(3)
C5 C6 Co2 C4 -37.7(2)
C5 C6 Co2 C7 -117.0(3)
C7 C6 Co2 C3 36.4(2)
C5 C6 Co2 C3 -80.6(3)
C7 C6 Co2 C5 117.0(3)
C7 C6 Co2 S2 -47.4(3)
C5 C6 Co2 S2 -164.36(19)
C7 C6 Co2 S1 149.76(19)
C5 C6 Co2 S1 32.8(3)
C7 C6 Co2 Co3 -98.0(2)
C5 C6 Co2 Co3 145.0(2)
C7 C6 Co2 Co1 -158.9(2)
C5 C6 Co2 Co1 84.1(2)
C7 C3 Co2 C4 -115.3(3)
C4 C3 Co2 C7 115.3(3)
C4 C3 Co2 C6 79.6(3)
C7 C3 Co2 C6 -35.7(2)
C4 C3 Co2 C5 36.2(2)
C7 C3 Co2 C5 -79.1(2)
C4 C3 Co2 S2 -156.0(2)
C7 C3 Co2 S2 88.7(2)
C4 C3 Co2 S1 -49.6(3)
C7 C3 Co2 S1 -164.92(17)
C4 C3 Co2 Co3 164.50(19)
C7 C3 Co2 Co3 49.2(3)
C4 C3 Co2 Co1 5.9(6)
C7 C3 Co2 Co1 -109.4(4)
C6 C5 Co2 C4 117.6(3)
C4 C5 Co2 C7 -79.8(3)
C6 C5 Co2 C7 37.8(2)
C4 C5 Co2 C6 -117.6(3)
C4 C5 Co2 C3 -36.4(2)
C6 C5 Co2 C3 81.2(2)
C4 C5 Co2 S2 -75.5(4)
C6 C5 Co2 S2 42.1(5)
C4 C5 Co2 S1 85.3(2)
C6 C5 Co2 S1 -157.1(2)
C4 C5 Co2 Co3 -167.59(19)
C6 C5 Co2 Co3 -50.0(3)
C4 C5 Co2 Co1 135.9(2)
C6 C5 Co2 Co1 -106.5(2)
C11 C12 Co3 C8 125.8(3)
C8 C12 Co3 C10 -84.3(3)
C11 C12 Co3 C10 41.5(2)
C8 C12 Co3 C9 -40.8(2)
C11 C12 Co3 C9 85.0(2)
C8 C12 Co3 C11 -125.8(3)
C8 C12 Co3 S3 -87.4(3)
C11 C12 Co3 S3 38.4(4)
C8 C12 Co3 S2 80.7(2)
C11 C12 Co3 S2 -153.50(19)
C8 C12 Co3 Co1 -168.87(18)
C11 C12 Co3 Co1 -43.1(3)
C8 C12 Co3 Co2 131.9(2)
C11 C12 Co3 Co2 -102.4(2)
C9 C8 Co3 C12 -113.3(3)
C12 C8 Co3 C10 76.2(2)
C9 C8 Co3 C10 -37.2(2)
C12 C8 Co3 C9 113.3(3)
C12 C8 Co3 C11 33.6(2)
C9 C8 Co3 C11 -79.8(2)
C12 C8 Co3 S3 148.85(18)
C9 C8 Co3 S3 35.5(3)
C12 C8 Co3 S2 -104.8(2)
C9 C8 Co3 S2 141.9(2)
C12 C8 Co3 Co1 38.3(5)
C9 C8 Co3 Co1 -75.1(5)
C12 C8 Co3 Co2 -60.7(2)
C9 C8 Co3 Co2 -174.03(18)
C9 C10 Co3 C12 82.1(3)
C11 C10 Co3 C12 -41.6(2)
C9 C10 Co3 C8 38.2(2)
C11 C10 Co3 C8 -85.5(3)
C11 C10 Co3 C9 -123.7(4)
C9 C10 Co3 C11 123.7(4)
C9 C10 Co3 S3 -99.0(2)
C11 C10 Co3 S3 137.3(2)
C9 C10 Co3 S2 35.5(5)
C11 C10 Co3 S2 -88.2(4)
C9 C10 Co3 Co1 -150.6(2)
C11 C10 Co3 Co1 85.7(2)
C9 C10 Co3 Co2 150.90(19)
C11 C10 Co3 Co2 27.2(3)
C10 C9 Co3 C12 -78.1(3)
C8 C9 Co3 C12 40.4(2)
C10 C9 Co3 C8 -118.4(3)
C8 C9 Co3 C10 118.4(3)
C10 C9 Co3 C11 -34.8(2)
C8 C9 Co3 C11 83.6(2)
C10 C9 Co3 S3 86.3(2)
C8 C9 Co3 S3 -155.3(2)
C10 C9 Co3 S2 -166.0(2)
C8 C9 Co3 S2 -47.6(3)
C10 C9 Co3 Co1 42.3(3)
C8 C9 Co3 Co1 160.75(18)
C10 C9 Co3 Co2 -102.0(4)
C8 C9 Co3 Co2 16.4(5)
C10 C11 Co3 C12 111.3(3)
C12 C11 Co3 C8 -33.6(2)
C10 C11 Co3 C8 77.6(3)
C12 C11 Co3 C10 -111.3(3)
C12 C11 Co3 C9 -76.8(2)
C10 C11 Co3 C9 34.4(2)
C12 C11 Co3 S3 -164.35(18)
C10 C11 Co3 S3 -53.1(3)
C12 C11 Co3 S2 38.8(3)
C10 C11 Co3 S2 150.1(2)
C12 C11 Co3 Co1 147.5(2)
C10 C11 Co3 Co1 -101.2(2)
C12 C11 Co3 Co2 85.9(2)
C10 C11 Co3 Co2 -162.8(2)
C4 Co2 Co3 C12 13.6(6)
C7 Co2 Co3 C12 -13.86(15)
C6 Co2 Co3 C12 25.92(15)
C3 Co2 Co3 C12 -43.75(19)
C5 Co2 Co3 C12 56.03(19)
S2 Co2 Co3 C12 -98.57(11)
S1 Co2 Co3 C12 164.59(11)
Co1 Co2 Co3 C12 129.83(11)
C4 Co2 Co3 C8 47.8(6)
C7 Co2 Co3 C8 20.35(17)
C6 Co2 Co3 C8 60.13(17)
C3 Co2 Co3 C8 -9.5(2)
C5 Co2 Co3 C8 90.2(2)
S2 Co2 Co3 C8 -64.36(13)
S1 Co2 Co3 C8 -161.19(13)
Co1 Co2 Co3 C8 164.05(13)
C4 Co2 Co3 C10 -43.8(6)
C7 Co2 Co3 C10 -71.2(2)
C6 Co2 Co3 C10 -31.5(2)
C3 Co2 Co3 C10 -101.1(3)
C5 Co2 Co3 C10 -1.3(2)
S2 Co2 Co3 C10 -155.95(19)
S1 Co2 Co3 C10 107.21(19)
Co1 Co2 Co3 C10 72.45(19)
C4 Co2 Co3 C9 35.4(7)
C7 Co2 Co3 C9 7.9(4)
C6 Co2 Co3 C9 47.7(4)
C3 Co2 Co3 C9 -21.9(4)
C5 Co2 Co3 C9 77.8(4)
S2 Co2 Co3 C9 -76.8(4)
S1 Co2 Co3 C9 -173.6(4)
Co1 Co2 Co3 C9 151.6(4)
C4 Co2 Co3 C11 -26.3(6)
C7 Co2 Co3 C11 -53.81(15)
C6 Co2 Co3 C11 -14.03(15)
C3 Co2 Co3 C11 -83.7(2)
C5 Co2 Co3 C11 16.09(19)
S2 Co2 Co3 C11 -138.52(12)
S1 Co2 Co3 C11 124.65(11)
Co1 Co2 Co3 C11 89.89(11)
C4 Co2 Co3 S3 -152.8(6)
C7 Co2 Co3 S3 179.69(11)
C6 Co2 Co3 S3 -140.54(11)
C3 Co2 Co3 S3 149.80(16)
C5 Co2 Co3 S3 -110.42(16)
S2 Co2 Co3 S3 94.98(5)
S1 Co2 Co3 S3 -1.86(4)
Co1 Co2 Co3 S3 -36.62(3)
C4 Co2 Co3 S2 112.2(6)
C7 Co2 Co3 S2 84.71(11)
C6 Co2 Co3 S2 124.49(11)
C3 Co2 Co3 S2 54.83(16)
C5 Co2 Co3 S2 154.60(16)
S1 Co2 Co3 S2 -96.84(5)
Co1 Co2 Co3 S2 -131.60(3)
C4 Co2 Co3 Co1 -116.2(6)
C7 Co2 Co3 Co1 -143.69(11)
C6 Co2 Co3 Co1 -103.92(11)
C3 Co2 Co3 Co1 -173.58(16)
C5 Co2 Co3 Co1 -73.80(15)
S2 Co2 Co3 Co1 131.60(3)
S1 Co2 Co3 Co1 34.76(3)
C16 C15 Co1 C14 119.0(3)
C14 C15 Co1 C13 -38.5(2)
C16 C15 Co1 C13 80.4(3)
C14 C15 Co1 C16 -119.0(3)
C14 C15 Co1 C17 -81.2(3)
C16 C15 Co1 C17 37.8(2)
C14 C15 Co1 S1 -161.79(19)
C16 C15 Co1 S1 -42.8(3)
C14 C15 Co1 S3 34.0(3)
C16 C15 Co1 S3 153.01(19)
C14 C15 Co1 Co3 85.7(2)
C16 C15 Co1 Co3 -155.3(2)
C14 C15 Co1 Co2 148.1(2)
C16 C15 Co1 Co2 -92.9(2)
C13 C14 Co1 C15 -117.1(3)
C15 C14 Co1 C13 117.1(3)
C15 C14 Co1 C16 37.2(2)
C13 C14 Co1 C16 -79.9(2)
C15 C14 Co1 C17 79.6(2)
C13 C14 Co1 C17 -37.6(2)
C15 C14 Co1 S1 43.6(4)
C13 C14 Co1 S1 -73.5(4)
C15 C14 Co1 S3 -157.1(2)
C13 C14 Co1 S3 85.8(2)
C15 C14 Co1 Co3 -105.0(2)
C13 C14 Co1 Co3 137.9(2)
C15 C14 Co1 Co2 -44.8(3)
C13 C14 Co1 Co2 -161.91(17)
C17 C13 Co1 C15 -79.1(2)
C14 C13 Co1 C15 38.4(2)
C17 C13 Co1 C14 -117.4(3)
C17 C13 Co1 C16 -35.8(2)
C14 C13 Co1 C16 81.6(2)
C14 C13 Co1 C17 117.4(3)
C17 C13 Co1 S1 34.0(3)
C14 C13 Co1 S1 151.44(18)
C17 C13 Co1 S3 141.8(2)
C14 C13 Co1 S3 -100.8(2)
C17 C13 Co1 Co3 -173.94(18)
C14 C13 Co1 Co3 -56.5(3)
C17 C13 Co1 Co2 -52.0(6)
C14 C13 Co1 Co2 65.4(5)
C17 C16 Co1 C15 117.0(3)
C15 C16 Co1 C14 -37.5(2)
C17 C16 Co1 C14 79.6(3)
C15 C16 Co1 C13 -81.1(3)
C17 C16 Co1 C13 35.9(2)
C15 C16 Co1 C17 -117.0(3)
C15 C16 Co1 S1 145.0(2)
C17 C16 Co1 S1 -98.0(2)
C15 C16 Co1 S3 -89.0(4)
C17 C16 Co1 S3 28.1(5)
C15 C16 Co1 Co3 40.2(3)
C17 C16 Co1 Co3 157.23(19)
C15 C16 Co1 Co2 94.8(2)
C17 C16 Co1 Co2 -148.2(2)
C13 C17 Co1 C15 82.4(3)
C16 C17 Co1 C15 -38.6(2)
C13 C17 Co1 C14 38.6(2)
C16 C17 Co1 C14 -82.4(3)
C16 C17 Co1 C13 -121.1(4)
C13 C17 Co1 C16 121.1(4)
C13 C17 Co1 S1 -154.4(2)
C16 C17 Co1 S1 84.5(2)
C13 C17 Co1 S3 -48.7(3)
C16 C17 Co1 S3 -169.8(2)
C13 C17 Co1 Co3 20.1(6)
C16 C17 Co1 Co3 -101.0(5)
C13 C17 Co1 Co2 164.72(18)
C16 C17 Co1 Co2 43.7(3)
C12 Co3 Co1 C15 15.79(18)
C8 Co3 Co1 C15 -14.6(4)
C10 Co3 Co1 C15 -49.79(17)
C9 Co3 Co1 C15 -75.5(2)
C11 Co3 Co1 C15 -10.19(16)
S3 Co3 Co1 C15 -136.54(12)
S2 Co3 Co1 C15 128.08(12)
Co2 Co3 Co1 C15 92.54(12)
C12 Co3 Co1 C14 56.16(18)
C8 Co3 Co1 C14 25.7(4)
C10 Co3 Co1 C14 -9.42(16)
C9 Co3 Co1 C14 -35.11(19)
C11 Co3 Co1 C14 30.18(15)
S3 Co3 Co1 C14 -96.17(11)
S2 Co3 Co1 C14 168.45(11)
Co2 Co3 Co1 C14 132.91(10)
C12 Co3 Co1 C13 89.1(2)
C8 Co3 Co1 C13 58.7(5)
C10 Co3 Co1 C13 23.50(18)
C9 Co3 Co1 C13 -2.2(2)
C11 Co3 Co1 C13 63.10(17)
S3 Co3 Co1 C13 -63.25(15)
S2 Co3 Co1 C13 -158.63(14)
Co2 Co3 Co1 C13 165.83(14)
C12 Co3 Co1 C16 -9.7(2)
C8 Co3 Co1 C16 -40.1(5)
C10 Co3 Co1 C16 -75.3(2)
C9 Co3 Co1 C16 -101.0(2)
C11 Co3 Co1 C16 -35.7(2)
S3 Co3 Co1 C16 -162.04(19)
S2 Co3 Co1 C16 102.59(19)
Co2 Co3 Co1 C16 67.04(19)
C12 Co3 Co1 C17 73.3(5)
C8 Co3 Co1 C17 42.9(6)
C10 Co3 Co1 C17 7.7(5)
C9 Co3 Co1 C17 -18.0(5)
C11 Co3 Co1 C17 47.3(5)
S3 Co3 Co1 C17 -79.0(4)
S2 Co3 Co1 C17 -174.4(4)
Co2 Co3 Co1 C17 150.1(4)
C12 Co3 Co1 S1 -112.21(14)
C8 Co3 Co1 S1 -142.6(4)
C10 Co3 Co1 S1 -177.79(12)
C9 Co3 Co1 S1 156.52(16)
C11 Co3 Co1 S1 -138.19(11)
S3 Co3 Co1 S1 95.46(5)
S2 Co3 Co1 S1 0.08(4)
Co2 Co3 Co1 S1 -35.46(3)
C12 Co3 Co1 S3 152.33(14)
C8 Co3 Co1 S3 121.9(4)
C10 Co3 Co1 S3 86.75(13)
C9 Co3 Co1 S3 61.07(16)
C11 Co3 Co1 S3 126.35(11)
S2 Co3 Co1 S3 -95.37(5)
Co2 Co3 Co1 S3 -130.92(4)
C12 Co3 Co1 Co2 -76.75(14)
C8 Co3 Co1 Co2 -107.2(4)
C10 Co3 Co1 Co2 -142.33(12)
C9 Co3 Co1 Co2 -168.01(15)
C11 Co3 Co1 Co2 -102.73(10)
S3 Co3 Co1 Co2 130.92(4)
S2 Co3 Co1 Co2 35.54(3)
C4 Co2 Co1 C15 62.40(18)
C7 Co2 Co1 C15 -32.3(2)
C6 Co2 Co1 C15 -10.32(16)
C3 Co2 Co1 C15 57.8(5)
C5 Co2 Co1 C15 29.84(16)
S2 Co2 Co1 C15 -140.18(12)
S1 Co2 Co1 C15 123.16(12)
Co3 Co2 Co1 C15 -104.82(12)
C4 Co2 Co1 C14 89.6(2)
C7 Co2 Co1 C14 -5.1(2)
C6 Co2 Co1 C14 16.89(19)
C3 Co2 Co1 C14 85.0(5)
C5 Co2 Co1 C14 57.05(19)
S2 Co2 Co1 C14 -112.97(15)
S1 Co2 Co1 C14 150.36(15)
Co3 Co2 Co1 C14 -77.61(15)
C4 Co2 Co1 C13 37.4(5)
C7 Co2 Co1 C13 -57.3(5)
C6 Co2 Co1 C13 -35.3(5)
C3 Co2 Co1 C13 32.8(6)
C5 Co2 Co1 C13 4.9(5)
S2 Co2 Co1 C13 -165.2(5)
S1 Co2 Co1 C13 98.2(5)
Co3 Co2 Co1 C13 -129.8(5)
C4 Co2 Co1 C16 22.38(18)
C7 Co2 Co1 C16 -72.3(2)
C6 Co2 Co1 C16 -50.34(16)
C3 Co2 Co1 C16 17.8(5)
C5 Co2 Co1 C16 -10.18(16)
S2 Co2 Co1 C16 179.80(12)
S1 Co2 Co1 C16 83.13(12)
Co3 Co2 Co1 C16 -144.84(12)
C4 Co2 Co1 C17 -3.5(2)
C7 Co2 Co1 C17 -98.2(2)
C6 Co2 Co1 C17 -76.23(19)
C3 Co2 Co1 C17 -8.1(5)
C5 Co2 Co1 C17 -36.07(19)
S2 Co2 Co1 C17 153.91(15)
S1 Co2 Co1 C17 57.25(15)
Co3 Co2 Co1 C17 -170.73(15)
C4 Co2 Co1 S1 -60.75(15)
C7 Co2 Co1 S1 -155.45(17)
C6 Co2 Co1 S1 -133.47(12)
C3 Co2 Co1 S1 -65.3(4)
C5 Co2 Co1 S1 -93.31(12)
S2 Co2 Co1 S1 96.67(5)
Co3 Co2 Co1 S1 132.03(4)
C4 Co2 Co1 S3 -156.45(14)
C7 Co2 Co1 S3 108.86(18)
C6 Co2 Co1 S3 130.83(12)
C3 Co2 Co1 S3 -161.0(4)
C5 Co2 Co1 S3 170.99(12)
S2 Co2 Co1 S3 0.97(4)
S1 Co2 Co1 S3 -95.69(5)
Co3 Co2 Co1 S3 36.33(3)
C4 Co2 Co1 Co3 167.22(14)
C7 Co2 Co1 Co3 72.52(17)
C6 Co2 Co1 Co3 94.50(12)
C3 Co2 Co1 Co3 162.6(4)
C5 Co2 Co1 Co3 134.66(12)
S2 Co2 Co1 Co3 -35.36(3)
S1 Co2 Co1 Co3 -132.03(4)
B9 B8 S2 Co3 -70.8(3)
B12 B8 S2 Co3 -3.8(3)
B4 B8 S2 Co3 -143.3(3)
B3 B8 S2 Co3 138.5(3)
B7 B8 S2 Co3 63.2(3)
B9 B8 S2 Co2 11.5(3)
B12 B8 S2 Co2 78.5(3)
B4 B8 S2 Co2 -61.0(3)
B3 B8 S2 Co2 -139.2(3)
B7 B8 S2 Co2 145.5(3)
C12 Co3 S2 B8 -167.21(16)
C8 Co3 S2 B8 -128.13(16)
C10 Co3 S2 B8 -125.6(4)
C9 Co3 S2 B8 -99.70(19)
C11 Co3 S2 B8 168.7(2)
S3 Co3 S2 B8 8.39(13)
Co1 Co3 S2 B8 60.36(13)
Co2 Co3 S2 B8 101.60(13)
C12 Co3 S2 Co2 91.20(11)
C8 Co3 S2 Co2 130.28(11)
C10 Co3 S2 Co2 132.8(3)
C9 Co3 S2 Co2 158.71(13)
C11 Co3 S2 Co2 67.12(16)
S3 Co3 S2 Co2 -93.21(5)
Co1 Co3 S2 Co2 -41.24(3)
C4 Co2 S2 B8 92.2(2)
C7 Co2 S2 B8 152.39(17)
C6 Co2 S2 B8 179.82(19)
C3 Co2 S2 B8 112.76(17)
C5 Co2 S2 B8 148.5(4)
S1 Co2 S2 B8 -12.40(14)
Co3 Co2 S2 B8 -102.47(14)
Co1 Co2 S2 B8 -62.55(13)
C4 Co2 S2 Co3 -165.32(16)
C7 Co2 S2 Co3 -105.15(11)
C6 Co2 S2 Co3 -77.71(14)
C3 Co2 S2 Co3 -144.77(12)
C5 Co2 S2 Co3 -109.0(4)
S1 Co2 S2 Co3 90.07(5)
Co1 Co2 S2 Co3 39.92(3)
B8 B9 S1 Co1 77.0(3)
B12 B9 S1 Co1 6.2(3)
B4 B9 S1 Co1 147.8(3)
B10 B9 S1 Co1 -68.0(3)
B5 B9 S1 Co1 -139.8(3)
B8 B9 S1 Co2 -4.9(3)
B12 B9 S1 Co2 -75.7(3)
B4 B9 S1 Co2 66.0(3)
B10 B9 S1 Co2 -149.8(3)
B5 B9 S1 Co2 138.3(3)
C15 Co1 S1 B9 -177.58(18)
C14 Co1 S1 B9 151.1(3)
C13 Co1 S1 B9 98.08(19)
C16 Co1 S1 B9 156.91(17)
C17 Co1 S1 B9 118.63(17)
S3 Co1 S1 B9 -8.42(13)
Co3 Co1 S1 B9 -60.03(13)
Co2 Co1 S1 B9 -100.82(14)
C15 Co1 S1 Co2 -76.76(14)
C14 Co1 S1 Co2 -108.1(3)
C13 Co1 S1 Co2 -161.10(14)
C16 Co1 S1 Co2 -102.27(11)
C17 Co1 S1 Co2 -140.55(11)
S3 Co1 S1 Co2 92.40(4)
Co3 Co1 S1 Co2 40.79(3)
C4 Co2 S1 B9 -124.77(18)
C7 Co2 S1 B9 -123.3(3)
C6 Co2 S1 B9 176.0(2)
C3 Co2 S1 B9 -96.02(19)
C5 Co2 S1 B9 -163.58(18)
S2 Co2 S1 B9 10.13(14)
Co3 Co2 S1 B9 60.80(14)
Co1 Co2 S1 B9 100.38(14)
C4 Co2 S1 Co1 134.84(11)
C7 Co2 S1 Co1 136.3(3)
C6 Co2 S1 Co1 75.58(17)
C3 Co2 S1 Co1 163.60(13)
C5 Co2 S1 Co1 96.04(12)
S2 Co2 S1 Co1 -90.25(4)
Co3 Co2 S1 Co1 -39.58(3)
B9 B12 S3 Co3 74.7(3)
B7 B12 S3 Co3 -63.2(3)
B8 B12 S3 Co3 9.6(3)
B11 B12 S3 Co3 -144.2(3)
B10 B12 S3 Co3 142.6(2)
B9 B12 S3 Co1 -6.2(3)
B7 B12 S3 Co1 -144.1(3)
B8 B12 S3 Co1 -71.3(3)
B11 B12 S3 Co1 135.0(3)
B10 B12 S3 Co1 61.8(3)
C12 Co3 S3 B12 157.9(3)
C8 Co3 S3 B12 93.9(2)
C10 Co3 S3 B12 155.20(17)
C9 Co3 S3 B12 116.15(17)
C11 Co3 S3 B12 -174.17(18)
S2 Co3 S3 B12 -10.27(13)
Co1 Co3 S3 B12 -103.07(14)
Co2 Co3 S3 B12 -61.25(13)
C12 Co3 S3 Co1 -99.0(3)
C8 Co3 S3 Co1 -163.07(16)
C10 Co3 S3 Co1 -101.74(12)
C9 Co3 S3 Co1 -140.78(12)
C11 Co3 S3 Co1 -71.10(13)
S2 Co3 S3 Co1 92.79(4)
Co2 Co3 S3 Co1 41.82(3)
C15 Co1 S3 B12 175.3(2)
C14 Co1 S3 B12 -163.36(17)
C13 Co1 S3 B12 -123.46(18)
C16 Co1 S3 B12 -116.3(4)
C17 Co1 S3 B12 -95.29(19)
S1 Co1 S3 B12 8.77(14)
Co3 Co1 S3 B12 101.63(14)
Co2 Co1 S3 B12 60.01(13)
C15 Co1 S3 Co3 73.66(17)
C14 Co1 S3 Co3 95.01(12)
C13 Co1 S3 Co3 134.92(12)
C16 Co1 S3 Co3 142.1(4)
C17 Co1 S3 Co3 163.08(14)
S1 Co1 S3 Co3 -92.85(4)
Co2 Co1 S3 Co3 -41.61(3)
